data_7700696
loop_
_publ_author_name
'Cabeza, Javier A.'
'Fern\'andez, Israel'
'Garc\'ia-\'Alvarez, Pablo'
'Laglera-G\'andara, Carlos J'

_publ_section_title
;
 A dipyrromethane-based diphosphane-germylene as precursor to tetrahedral
 copper(i) and T-shaped silver(i) and gold(i) PGeP pincer complexes.
;
_journal_issue 35
_journal_name_full 'Dalton transactions (Cambridge, England : 2003)'
_journal_page_first 13273
_journal_page_last 13280
_journal_paper_doi 10.1039/c9dt03045j
_journal_volume 48
_journal_year 2019
_chemical_formula_moiety 'C25 H42 Au Cl Ge N2 P2, C H2 Cl2'
_chemical_formula_sum 'C26 H44 Au Cl3 Ge N2 P2'
_chemical_formula_weight 822.48
_space_group_crystal_system triclinic
_space_group_IT_number 2
_space_group_name_Hall '-P 1'
_space_group_name_H-M_alt 'P -1'
_symmetry_space_group_name_Hall '-P 1'
_symmetry_space_group_name_H-M 'P -1'
_atom_sites_solution_hydrogens geom
_audit_creation_method SHELXL-2014
_audit_update_record
;
2019-07-02 deposited with the CCDC.    2019-07-30 downloaded from the CCDC.
;
_cell_angle_alpha 91.388(4)
_cell_angle_beta 109.574(4)
_cell_angle_gamma 92.995(4)
_cell_formula_units_Z 2
_cell_length_a 11.1202(9)
_cell_length_b 11.3734(9)
_cell_length_c 13.3691(11)
_cell_measurement_reflns_used 1994
_cell_measurement_temperature 100(2)
_cell_measurement_theta_max 35,85
_cell_measurement_theta_min 3,59
_cell_volume 1589.4(2)
_computing_cell_refinement 'BRUKER APEX3'
_computing_data_collection 'BRUKER APEX3'
_computing_data_reduction 'BRUKER APEX3'
_computing_molecular_graphics 'MERCURY (Cambridge Crystallographic Data Centre: Cambridge, UK, 2019)'
_computing_structure_refinement 'SHELXL-2013 (Sheldrick, 2013)'
_computing_structure_solution 'SIR-97 (Giacovazzo, 1999)'
_diffrn_ambient_temperature 100(2)
_diffrn_measured_fraction_theta_full 0.999
_diffrn_measured_fraction_theta_max 0.999
_diffrn_measurement_device_type 'Bruker D8 VENTURE PHOTON III-14'
_diffrn_radiation_type MoK\a
_diffrn_radiation_wavelength 0.71073
_diffrn_reflns_av_R_equivalents 0.0337
_diffrn_reflns_av_unetI/netI 0.0087
_diffrn_reflns_Laue_measured_fraction_full 0.999
_diffrn_reflns_Laue_measured_fraction_max 0.999
_diffrn_reflns_limit_h_max 13
_diffrn_reflns_limit_h_min -13
_diffrn_reflns_limit_k_max 14
_diffrn_reflns_limit_k_min -14
_diffrn_reflns_limit_l_max 16
_diffrn_reflns_limit_l_min -16
_diffrn_reflns_number 203662
_diffrn_reflns_point_group_measured_fraction_full 0.999
_diffrn_reflns_point_group_measured_fraction_max 0.999
_diffrn_reflns_theta_full 25.242
_diffrn_reflns_theta_max 25.999
_diffrn_reflns_theta_min 2.363
_exptl_absorpt_coefficient_mu 5.927
_exptl_absorpt_correction_T_max 0.7909
_exptl_absorpt_correction_T_min 0.6889
_exptl_absorpt_correction_type multi-scan
_exptl_absorpt_process_details
; 
SADABS-2016/2 - Bruker AXS area detector scaling and absorption correction 

Reference: Krause, L., Herbst-Irmer, R., Sheldrick G.M. & Stalke D., J. Appl. Cryst. 48 (2015) 3-10.
;
_exptl_crystal_colour yellow
_exptl_crystal_density_diffrn 1.719
_exptl_crystal_description PLATE
_exptl_crystal_F_000 812
_exptl_crystal_size_max 0.08
_exptl_crystal_size_mid 0.06
_exptl_crystal_size_min 0.03
_refine_diff_density_max 1.784
_refine_diff_density_min -2.223
_refine_diff_density_rms 0.237
_refine_ls_extinction_method none
_refine_ls_goodness_of_fit_ref 1.184
_refine_ls_hydrogen_treatment constr
_refine_ls_matrix_type full
_refine_ls_number_parameters 326
_refine_ls_number_reflns 6247
_refine_ls_number_restraints 0
_refine_ls_restrained_S_all 1.184
_refine_ls_R_factor_all 0.0244
_refine_ls_R_factor_gt 0.0235
_refine_ls_shift/su_max 0.002
_refine_ls_shift/su_mean 0.000
_refine_ls_structure_factor_coef Fsqd
_refine_ls_weighting_details 'w=1/[\s^2^(Fo^2^)+(0.0410P)^2^+4.4251P] where P=(Fo^2^+2Fc^2^)/3'
_refine_ls_weighting_scheme calc
_refine_ls_wR_factor_gt 0.0683
_refine_ls_wR_factor_ref 0.0742
_reflns_Friedel_coverage 0.000
_reflns_number_gt 6182
_reflns_number_total 6247
_reflns_threshold_expression 'I > 2\s(I)'
_cod_data_source_file c9dt03045j2.cif
_cod_data_source_block 4
_cod_depositor_comments 'Adding full bibliography for 7700693--7700696.cif.'
_cod_database_code 7700696
_shelx_space_group_comment
;
The symmetry employed for this shelxl refinement is uniquely defined
by the following loop, which should always be used as a source of
symmetry information in preference to the above space-group names.
They are only intended as comments.
;
_shelxl_version_number 2014-3

loop_
_space_group_symop_operation_xyz
'x, y, z'
'-x, -y, -z'

loop_
_atom_site_label
_atom_site_type_symbol
_atom_site_fract_x
_atom_site_fract_y
_atom_site_fract_z
_atom_site_U_iso_or_equiv
_atom_site_adp_type
_atom_site_occupancy
_atom_site_site_symmetry_order
_atom_site_calc_flag
_atom_site_refinement_flags_posn
_atom_site_refinement_flags_adp
C1 C 0.4513(4) 0.3493(5) -0.0758(4) 0.0348(10) Uani 1 1 d . .
H1A H 0.3819 0.3901 -0.1255 0.052 Uiso 1 1 calc R U
H1B H 0.4656 0.3792 -0.0031 0.052 Uiso 1 1 calc R U
H1C H 0.4280 0.2645 -0.0817 0.052 Uiso 1 1 calc R U
C2 C 0.5535(4) 0.3359(4) -0.2185(3) 0.0306(9) Uani 1 1 d . .
H2A H 0.5373 0.2502 -0.2293 0.046 Uiso 1 1 calc R U
H2B H 0.6305 0.3601 -0.2349 0.046 Uiso 1 1 calc R U
H2C H 0.4802 0.3746 -0.2655 0.046 Uiso 1 1 calc R U
C3 C 0.5729(4) 0.3715(4) -0.1025(3) 0.0245(8) Uani 1 1 d . .
H3 H 0.5914 0.4589 -0.0958 0.029 Uiso 1 1 calc R U
C4 C 0.6180(5) 0.0752(4) -0.0531(4) 0.0365(11) Uani 1 1 d . .
H4A H 0.6302 -0.0043 -0.0764 0.055 Uiso 1 1 calc R U
H4B H 0.5376 0.1023 -0.1011 0.055 Uiso 1 1 calc R U
H4C H 0.6148 0.0739 0.0192 0.055 Uiso 1 1 calc R U
C5 C 0.8582(5) 0.1144(4) 0.0137(4) 0.0334(10) Uani 1 1 d . .
H5A H 0.8634 0.1164 0.0884 0.050 Uiso 1 1 calc R U
H5B H 0.9286 0.1647 0.0060 0.050 Uiso 1 1 calc R U
H5C H 0.8643 0.0333 -0.0097 0.050 Uiso 1 1 calc R U
C6 C 0.7300(4) 0.1596(3) -0.0547(3) 0.0229(8) Uani 1 1 d . .
H6 H 0.7291 0.1631 -0.1296 0.028 Uiso 1 1 calc R U
C7 C 0.8500(3) 0.3974(3) -0.0230(3) 0.0159(7) Uani 1 1 d . .
H7A H 0.9305 0.3617 0.0170 0.019 Uiso 1 1 calc R U
H7B H 0.8422 0.3949 -0.0990 0.019 Uiso 1 1 calc R U
C8 C 0.8575(3) 0.5234(3) 0.0152(3) 0.0154(7) Uani 1 1 d . .
C9 C 0.8184(3) 0.6199(3) -0.0443(3) 0.0178(7) Uani 1 1 d . .
H9 H 0.7828 0.6202 -0.1196 0.021 Uiso 1 1 calc R U
C10 C 0.8410(4) 0.7191(3) 0.0275(3) 0.0187(7) Uani 1 1 d . .
H10 H 0.8235 0.7980 0.0091 0.022 Uiso 1 1 calc R U
C11 C 0.8929(4) 0.6801(3) 0.1286(3) 0.0165(7) Uani 1 1 d . .
C12 C 0.9313(4) 0.7489(3) 0.2343(3) 0.0189(7) Uani 1 1 d . .
C13 C 1.0773(4) 0.7778(4) 0.2788(3) 0.0255(8) Uani 1 1 d . .
H13A H 1.1213 0.7043 0.2916 0.038 Uiso 1 1 calc R U
H13B H 1.0993 0.8247 0.3456 0.038 Uiso 1 1 calc R U
H13C H 1.1040 0.8227 0.2272 0.038 Uiso 1 1 calc R U
C14 C 0.8678(5) 0.8667(3) 0.2172(3) 0.0281(9) Uani 1 1 d . .
H14A H 0.8961 0.9116 0.1665 0.042 Uiso 1 1 calc R U
H14B H 0.8920 0.9120 0.2851 0.042 Uiso 1 1 calc R U
H14C H 0.7746 0.8519 0.1890 0.042 Uiso 1 1 calc R U
C15 C 0.8865(4) 0.6806(3) 0.3128(3) 0.0167(7) Uani 1 1 d . .
C16 C 0.8248(4) 0.7183(3) 0.3800(3) 0.0197(7) Uani 1 1 d . .
H16 H 0.8009 0.7962 0.3873 0.024 Uiso 1 1 calc R U
C17 C 0.8031(4) 0.6198(3) 0.4366(3) 0.0180(7) Uani 1 1 d . .
H17 H 0.7621 0.6196 0.4885 0.022 Uiso 1 1 calc R U
C18 C 0.8527(3) 0.5251(3) 0.4022(3) 0.0153(7) Uani 1 1 d . .
C19 C 0.8525(3) 0.4001(3) 0.4349(3) 0.0154(7) Uani 1 1 d . .
H19A H 0.8452 0.3985 0.5066 0.019 Uiso 1 1 calc R U
H19B H 0.9348 0.3677 0.4389 0.019 Uiso 1 1 calc R U
C20 C 0.5769(4) 0.3642(4) 0.3602(3) 0.0225(8) Uani 1 1 d . .
H20 H 0.5888 0.4519 0.3595 0.027 Uiso 1 1 calc R U
C21 C 0.5636(4) 0.3384(5) 0.4675(4) 0.0314(10) Uani 1 1 d . .
H21A H 0.4911 0.3787 0.4751 0.047 Uiso 1 1 calc R U
H21B H 0.6421 0.3667 0.5246 0.047 Uiso 1 1 calc R U
H21C H 0.5489 0.2533 0.4720 0.047 Uiso 1 1 calc R U
C22 C 0.4557(4) 0.3293(5) 0.2685(4) 0.0365(11) Uani 1 1 d . .
H22A H 0.4353 0.2444 0.2685 0.055 Uiso 1 1 calc R U
H22B H 0.4682 0.3484 0.2014 0.055 Uiso 1 1 calc R U
H22C H 0.3852 0.3725 0.2762 0.055 Uiso 1 1 calc R U
C23 C 0.7398(4) 0.1570(3) 0.3927(3) 0.0204(8) Uani 1 1 d . .
H23 H 0.7260 0.1579 0.4628 0.025 Uiso 1 1 calc R U
C24 C 0.8754(4) 0.1208(4) 0.4097(4) 0.0265(9) Uani 1 1 d . .
H24A H 0.8831 0.0396 0.4327 0.040 Uiso 1 1 calc R U
H24B H 0.9368 0.1735 0.4643 0.040 Uiso 1 1 calc R U
H24C H 0.8934 0.1262 0.3430 0.040 Uiso 1 1 calc R U
C25 C 0.6407(5) 0.0689(4) 0.3170(5) 0.0426(13) Uani 1 1 d . .
H25A H 0.6522 0.0675 0.2474 0.064 Uiso 1 1 calc R U
H25B H 0.5546 0.0924 0.3092 0.064 Uiso 1 1 calc R U
H25C H 0.6517 -0.0098 0.3457 0.064 Uiso 1 1 calc R U
C26 C 0.8044(9) 0.8368(8) 0.6606(9) 0.088(3) Uani 1 1 d . .
H26A H 0.8863 0.8353 0.6465 0.106 Uiso 1 1 calc R U
H26B H 0.7672 0.7548 0.6535 0.106 Uiso 1 1 calc R U
Au1 Au 0.72543(2) 0.31239(2) 0.16953(2) 0.01671(6) Uani 1 1 d . .
Cl1 Cl 1.17519(8) 0.48817(8) 0.30143(7) 0.01987(18) Uani 1 1 d . .
Cl2 Cl 0.8340(3) 0.8915(2) 0.78875(17) 0.1239(13) Uani 1 1 d . .
Cl3 Cl 0.7038(3) 0.9179(2) 0.56968(17) 0.1172(11) Uani 1 1 d . .
Ge1 Ge 0.95168(3) 0.45085(3) 0.23532(3) 0.01341(9) Uani 1 1 d . .
N1 N 0.9051(3) 0.5596(3) 0.1221(2) 0.0143(6) Uani 1 1 d . .
N2 N 0.9044(3) 0.5614(3) 0.3259(2) 0.0149(6) Uani 1 1 d . .
P1 P 0.71455(9) 0.30910(9) -0.00727(7) 0.01656(19) Uani 1 1 d . .
P2 P 0.72040(9) 0.30650(8) 0.34184(7) 0.01441(18) Uani 1 1 d . .

loop_
_atom_site_aniso_label
_atom_site_aniso_U_11
_atom_site_aniso_U_22
_atom_site_aniso_U_33
_atom_site_aniso_U_23
_atom_site_aniso_U_13
_atom_site_aniso_U_12
C1 0.020(2) 0.048(3) 0.034(2) 0.001(2) 0.0065(18) 0.0016(19)
C2 0.025(2) 0.044(3) 0.018(2) 0.0045(18) 0.0005(16) -0.0008(19)
C3 0.0177(18) 0.032(2) 0.0207(19) 0.0020(16) 0.0025(15) 0.0009(16)
C4 0.040(3) 0.028(2) 0.041(3) -0.006(2) 0.016(2) -0.013(2)
C5 0.037(3) 0.018(2) 0.045(3) 0.0058(18) 0.013(2) 0.0029(18)
C6 0.029(2) 0.0175(18) 0.0224(19) -0.0022(15) 0.0105(16) -0.0045(15)
C7 0.0151(17) 0.0180(18) 0.0151(17) 0.0002(13) 0.0060(13) -0.0007(13)
C8 0.0139(16) 0.0180(17) 0.0148(17) -0.0001(13) 0.0058(13) -0.0017(13)
C9 0.0166(17) 0.0234(19) 0.0137(17) 0.0052(14) 0.0049(14) 0.0026(14)
C10 0.0214(18) 0.0175(18) 0.0192(18) 0.0042(14) 0.0091(15) 0.0035(14)
C11 0.0186(17) 0.0147(17) 0.0180(18) 0.0018(14) 0.0086(14) 0.0003(13)
C12 0.027(2) 0.0147(17) 0.0166(18) 0.0023(14) 0.0087(15) 0.0000(14)
C13 0.029(2) 0.024(2) 0.023(2) -0.0019(16) 0.0099(17) -0.0100(16)
C14 0.048(3) 0.0151(18) 0.025(2) 0.0027(15) 0.0164(19) 0.0056(17)
C15 0.0193(18) 0.0147(17) 0.0150(17) 0.0004(13) 0.0044(14) -0.0001(14)
C16 0.0232(19) 0.0177(18) 0.0180(18) -0.0012(14) 0.0068(15) 0.0031(14)
C17 0.0179(17) 0.0221(18) 0.0144(17) -0.0011(14) 0.0065(14) 0.0000(14)
C18 0.0131(16) 0.0189(18) 0.0126(16) 0.0007(13) 0.0029(13) -0.0013(13)
C19 0.0147(16) 0.0170(17) 0.0135(16) 0.0024(13) 0.0034(13) -0.0011(13)
C20 0.0157(18) 0.027(2) 0.025(2) 0.0025(16) 0.0074(16) 0.0035(15)
C21 0.023(2) 0.049(3) 0.025(2) -0.0044(19) 0.0115(17) 0.0049(19)
C22 0.016(2) 0.063(3) 0.028(2) -0.001(2) 0.0041(17) 0.005(2)
C23 0.0226(19) 0.0172(18) 0.0204(19) 0.0041(14) 0.0058(15) 0.0001(15)
C24 0.027(2) 0.0198(19) 0.030(2) -0.0007(16) 0.0062(17) 0.0052(16)
C25 0.036(3) 0.021(2) 0.055(3) 0.004(2) -0.005(2) -0.0077(19)
C26 0.085(6) 0.071(5) 0.142(9) 0.008(5) 0.080(6) 0.011(4)
Au1 0.01621(9) 0.02057(9) 0.01235(9) 0.00037(5) 0.00425(6) -0.00377(6)
Cl1 0.0158(4) 0.0290(5) 0.0147(4) 0.0006(3) 0.0050(3) 0.0010(3)
Cl2 0.150(2) 0.1094(18) 0.0536(11) 0.0319(11) -0.0322(13) -0.0796(17)
Cl3 0.173(3) 0.0991(17) 0.0524(11) 0.0224(11) 0.0104(14) -0.0528(18)
Ge1 0.01465(18) 0.01283(18) 0.01235(17) 0.00130(13) 0.00408(14) 0.00013(13)
N1 0.0154(14) 0.0144(14) 0.0129(14) 0.0010(11) 0.0043(11) 0.0012(11)
N2 0.0168(14) 0.0136(14) 0.0142(14) 0.0018(11) 0.0049(12) 0.0006(11)
P1 0.0144(4) 0.0212(5) 0.0128(4) -0.0011(3) 0.0037(3) -0.0039(4)
P2 0.0130(4) 0.0165(4) 0.0131(4) 0.0025(3) 0.0037(3) -0.0007(3)

loop_
_atom_type_symbol
_atom_type_description
_atom_type_scat_dispersion_real
_atom_type_scat_dispersion_imag
_atom_type_scat_source
C C 0.0033 0.0016 'International Tables Vol C Tables 4.2.6.8 and 6.1.1.4'
H H 0.0000 0.0000 'International Tables Vol C Tables 4.2.6.8 and 6.1.1.4'
Au Au -2.0133 8.8022 'International Tables Vol C Tables 4.2.6.8 and 6.1.1.4'
Cl Cl 0.1484 0.1585 'International Tables Vol C Tables 4.2.6.8 and 6.1.1.4'
Ge Ge 0.1547 1.8001 'International Tables Vol C Tables 4.2.6.8 and 6.1.1.4'
N N 0.0061 0.0033 'International Tables Vol C Tables 4.2.6.8 and 6.1.1.4'
P P 0.1023 0.0942 'International Tables Vol C Tables 4.2.6.8 and 6.1.1.4'

loop_
_geom_angle_atom_site_label_1
_geom_angle_atom_site_label_2
_geom_angle_atom_site_label_3
_geom_angle
C1 C3 C2 112.0(4)
C1 C3 P1 113.5(3)
C2 C3 P1 113.0(3)
C5 C6 C4 110.6(4)
C5 C6 P1 109.7(3)
C4 C6 P1 111.2(3)
C8 C7 P1 113.1(2)
C9 C8 N1 108.9(3)
C9 C8 C7 128.1(3)
N1 C8 C7 123.1(3)
C8 C9 C10 107.2(3)
C11 C10 C9 107.6(3)
C10 C11 N1 108.7(3)
C10 C11 C12 129.2(3)
N1 C11 C12 122.1(3)
C11 C12 C15 110.1(3)
C11 C12 C14 108.8(3)
C15 C12 C14 108.9(3)
C11 C12 C13 111.0(3)
C15 C12 C13 110.8(3)
C14 C12 C13 107.1(3)
C16 C15 N2 108.5(3)
C16 C15 C12 129.7(3)
N2 C15 C12 121.8(3)
C15 C16 C17 107.7(3)
C18 C17 C16 107.2(3)
C17 C18 N2 108.8(3)
C17 C18 C19 128.7(3)
N2 C18 C19 122.4(3)
C18 C19 P2 112.3(2)
C22 C20 C21 112.3(4)
C22 C20 P2 112.8(3)
C21 C20 P2 113.8(3)
C25 C23 C24 110.9(4)
C25 C23 P2 110.6(3)
C24 C23 P2 110.3(3)
Cl3 C26 Cl2 112.2(5)
P1 Au1 P2 175.30(3)
P1 Au1 Ge1 92.75(2)
P2 Au1 Ge1 91.95(2)
N1 Ge1 N2 89.76(13)
N1 Ge1 Cl1 100.74(9)
N2 Ge1 Cl1 99.44(9)
N1 Ge1 Au1 97.05(9)
N2 Ge1 Au1 97.11(9)
Cl1 Ge1 Au1 155.66(3)
C11 N1 C8 107.6(3)
C11 N1 Ge1 128.7(2)
C8 N1 Ge1 123.0(2)
C15 N2 C18 107.8(3)
C15 N2 Ge1 128.3(2)
C18 N2 Ge1 122.4(2)
C6 P1 C7 104.60(18)
C6 P1 C3 109.21(19)
C7 P1 C3 103.58(18)
C6 P1 Au1 111.19(14)
C7 P1 Au1 110.92(12)
C3 P1 Au1 116.45(14)
C19 P2 C23 105.75(17)
C19 P2 C20 103.35(18)
C23 P2 C20 108.84(19)
C19 P2 Au1 111.27(12)
C23 P2 Au1 111.99(13)
C20 P2 Au1 114.92(13)

loop_
_geom_bond_atom_site_label_1
_geom_bond_atom_site_label_2
_geom_bond_distance
C1 C3 1.520(6)
C2 C3 1.533(6)
C3 P1 1.850(4)
C4 C6 1.539(6)
C5 C6 1.536(6)
C6 P1 1.837(4)
C7 C8 1.498(5)
C7 P1 1.840(4)
C8 C9 1.374(5)
C8 N1 1.391(5)
C9 C10 1.419(5)
C10 C11 1.374(5)
C11 N1 1.387(5)
C11 C12 1.517(5)
C12 C15 1.517(5)
C12 C14 1.533(5)
C12 C13 1.545(6)
C15 C16 1.375(5)
C15 N2 1.387(5)
C16 C17 1.421(5)
C17 C18 1.373(5)
C18 N2 1.389(5)
C18 C19 1.497(5)
C19 P2 1.840(4)
C20 C22 1.513(6)
C20 C21 1.525(6)
C20 P2 1.844(4)
C23 C25 1.527(6)
C23 C24 1.528(6)
C23 P2 1.842(4)
C26 Cl3 1.683(10)
C26 Cl2 1.727(11)
Au1 P1 2.3253(10)
Au1 P2 2.3254(9)
Au1 Ge1 2.7604(4)
Cl1 Ge1 2.3534(9)
Ge1 N1 1.929(3)
Ge1 N2 1.935(3)
